data_4078812
loop_
_publ_author_name
'Tolpygin, Aleksei O.'
'Shavyrin, Andrei S.'
'Cherkasov, Anton V.'
'Fukin, Georgy K.'
'Trifonov, Alexander A.'

_publ_section_title
;
 Chloro and Alkyl Rare-Earth Complexes Supported byansa-Bis(amidinate)
 Ligands with a Rigido-Phenylene Linker. Ligand Steric Bulk: A Means of
 Stabilization or Destabilization?
;
_journal_issue 15
_journal_name_full Organometallics
_journal_page_first 5405
_journal_paper_doi 10.1021/om3004306
_journal_volume 31
_journal_year 2012
_chemical_formula_sum 'C40 H59 Lu N4 O Si'
_chemical_formula_weight 814.97
_chemical_name_systematic
; 
 ? 
;
_space_group_IT_number 2
_symmetry_cell_setting triclinic
_symmetry_space_group_name_Hall '-P 1'
_symmetry_space_group_name_H-M 'P -1'
_atom_sites_solution_hydrogens geom
_atom_sites_solution_primary direct
_atom_sites_solution_secondary difmap
_audit_creation_method SHELXL-97
_cell_angle_alpha 92.933(4)
_cell_angle_beta 91.098(2)
_cell_angle_gamma 91.082(4)
_cell_formula_units_Z 4
_cell_length_a 12.833(2)
_cell_length_b 16.950(2)
_cell_length_c 18.4991(16)
_cell_measurement_reflns_used 900
_cell_measurement_temperature 100(2)
_cell_measurement_theta_max 30
_cell_measurement_theta_min 2
_cell_volume 4017.1(9)
_computing_cell_refinement 'Bruker SMART'
_computing_data_collection 'Bruker SMART'
_computing_data_reduction 'Bruker SHELXTL'
_computing_molecular_graphics 'Bruker SHELXTL'
_computing_publication_material 'Bruker SHELXTL'
_computing_structure_refinement 'SHELXL-97 (Sheldrick, 1997)'
_computing_structure_solution 'SHELXS-97 (Sheldrick, 1990)'
_diffrn_ambient_temperature 100(2)
_diffrn_measured_fraction_theta_full 0.982
_diffrn_measured_fraction_theta_max 0.982
_diffrn_measurement_device_type 'CCD area detector'
_diffrn_measurement_method 'phi and omega scans'
_diffrn_radiation_monochromator graphite
_diffrn_radiation_source 'fine-focus sealed tube'
_diffrn_radiation_type MoK\a
_diffrn_radiation_wavelength 0.71073
_diffrn_reflns_av_R_equivalents 0.0000
_diffrn_reflns_av_sigmaI/netI 0.1238
_diffrn_reflns_limit_h_max 15
_diffrn_reflns_limit_h_min -15
_diffrn_reflns_limit_k_max 20
_diffrn_reflns_limit_k_min -20
_diffrn_reflns_limit_l_max 22
_diffrn_reflns_limit_l_min 0
_diffrn_reflns_number 27142
_diffrn_reflns_theta_full 26.00
_diffrn_reflns_theta_max 26.00
_diffrn_reflns_theta_min 1.59
_exptl_absorpt_coefficient_mu 2.521
_exptl_absorpt_correction_T_max 0.7866
_exptl_absorpt_correction_T_min 0.6597
_exptl_absorpt_correction_type multi-scan
_exptl_absorpt_process_details 'SADABS (Sheldrick, 1998)'
_exptl_crystal_colour colorless
_exptl_crystal_density_diffrn 1.348
_exptl_crystal_density_method 'not measured'
_exptl_crystal_description prism
_exptl_crystal_F_000 1680
_exptl_crystal_size_max 0.18
_exptl_crystal_size_mid 0.15
_exptl_crystal_size_min 0.10
_refine_diff_density_max 2.403
_refine_diff_density_min -1.827
_refine_diff_density_rms 0.156
_refine_ls_extinction_method none
_refine_ls_goodness_of_fit_ref 1.018
_refine_ls_hydrogen_treatment constr
_refine_ls_matrix_type full
_refine_ls_number_parameters 874
_refine_ls_number_reflns 27224
_refine_ls_number_restraints 13
_refine_ls_restrained_S_all 1.018
_refine_ls_R_factor_all 0.0954
_refine_ls_R_factor_gt 0.0490
_refine_ls_shift/su_max 0.001
_refine_ls_shift/su_mean 0.000
_refine_ls_structure_factor_coef Fsqd
_refine_ls_weighting_details 'calc w=1/[\s^2^(Fo^2^)+(0.0242P)^2^+0.0000P] where P=(Fo^2^+2Fc^2^)/3'
_refine_ls_weighting_scheme calc
_refine_ls_wR_factor_gt 0.0921
_refine_ls_wR_factor_ref 0.0982
_reflns_number_gt 17195
_reflns_number_total 27224
_reflns_threshold_expression >2sigma(I)
_cod_data_source_file om3004306_si_001.cif
_cod_data_source_block luamm
_cod_depositor_comments
;
The following automatic conversions were performed:

'_symmetry_cell_setting' value 'Triclinic' changed to 'triclinic'
according to /home/saulius/struct/CIF-dictionaries/cif_core.dic
dictionary named 'cif_core.dic' version 2.4.2 from 2011-04-26.

Automatic conversion script
Id: cif_fix_values 1891 2012-01-12 08:04:46Z andrius 
;
_cod_original_cell_volume 4017.2(9)
_cod_original_sg_symbol_H-M P-1
_cod_database_code 4078812

loop_
_symmetry_equiv_pos_as_xyz
'x, y, z'
'-x, -y, -z'

loop_
_atom_site_label
_atom_site_type_symbol
_atom_site_fract_x
_atom_site_fract_y
_atom_site_fract_z
_atom_site_U_iso_or_equiv
_atom_site_adp_type
_atom_site_occupancy
_atom_site_symmetry_multiplicity
_atom_site_calc_flag
_atom_site_refinement_flags
Lu1A Lu -0.345024(19) -0.229822(13) 0.122839(12) 0.01898(6) Uani 1 1 d .
Si1A Si -0.52879(13) -0.19473(9) -0.03243(8) 0.0286(4) Uani 1 1 d .
N1A N -0.3691(3) -0.3639(2) 0.1167(2) 0.0224(11) Uani 1 1 d .
N2A N -0.5047(3) -0.2676(2) 0.1689(2) 0.0186(11) Uani 1 1 d .
N3A N -0.4106(3) -0.1730(2) 0.2269(2) 0.0203(11) Uani 1 1 d .
N4A N -0.2054(4) -0.3186(2) 0.1235(2) 0.0219(11) Uani 1 1 d U
O1A O -0.2155(3) -0.1286(2) 0.12525(18) 0.0244(10) Uani 1 1 d .
C1A C -0.4688(4) -0.3985(3) 0.1220(3) 0.0201(13) Uani 1 1 d .
C2A C -0.5445(4) -0.3445(3) 0.1490(3) 0.0217(13) Uani 1 1 d .
C3A C -0.6503(4) -0.3651(3) 0.1410(3) 0.0248(14) Uani 1 1 d .
H3AA H -0.7017 -0.3283 0.1557 0.030 Uiso 1 1 calc R
C4A C -0.6802(4) -0.4392(3) 0.1115(3) 0.0305(15) Uani 1 1 d .
H4AA H -0.7522 -0.4527 0.1059 0.037 Uiso 1 1 calc R
C5A C -0.6071(5) -0.4933(3) 0.0903(3) 0.0314(16) Uani 1 1 d .
H5AA H -0.6284 -0.5452 0.0736 0.038 Uiso 1 1 calc R
C6A C -0.5024(4) -0.4723(3) 0.0933(3) 0.0292(15) Uani 1 1 d .
H6AA H -0.4526 -0.5088 0.0755 0.035 Uiso 1 1 calc R
C7A C -0.3983(4) -0.1022(3) 0.2720(3) 0.0213(13) Uani 1 1 d .
C8A C -0.4662(4) -0.0414(3) 0.2668(3) 0.0280(15) Uani 1 1 d .
C9A C -0.4445(5) 0.0305(3) 0.3048(3) 0.0355(16) Uani 1 1 d .
H9AA H -0.4905 0.0733 0.3002 0.043 Uiso 1 1 calc R
C10A C -0.3567(5) 0.0399(3) 0.3489(3) 0.0363(17) Uani 1 1 d .
H10A H -0.3445 0.0881 0.3766 0.044 Uiso 1 1 calc R
C11A C -0.2878(5) -0.0196(3) 0.3529(3) 0.0327(16) Uani 1 1 d .
H11A H -0.2261 -0.0118 0.3817 0.039 Uiso 1 1 calc R
C12A C -0.3064(4) -0.0923(3) 0.3151(3) 0.0261(14) Uani 1 1 d .
C13A C -0.5621(5) -0.0514(3) 0.2186(3) 0.0393(17) Uani 1 1 d .
H13A H -0.5927 0.0004 0.2119 0.059 Uiso 1 1 calc R
H13B H -0.6130 -0.0858 0.2410 0.059 Uiso 1 1 calc R
H13C H -0.5429 -0.0752 0.1714 0.059 Uiso 1 1 calc R
C14A C -0.2298(5) -0.1553(3) 0.3190(3) 0.0386(17) Uani 1 1 d .
H14A H -0.2631 -0.2024 0.3376 0.058 Uiso 1 1 calc R
H14B H -0.1719 -0.1374 0.3514 0.058 Uiso 1 1 calc R
H14C H -0.2033 -0.1680 0.2705 0.058 Uiso 1 1 calc R
C15A C -0.0997(4) -0.3232(3) 0.1019(3) 0.0261(15) Uani 1 1 d .
C16A C -0.0205(5) -0.2941(3) 0.1480(3) 0.0344(16) Uani 1 1 d .
C17A C 0.0793(5) -0.2914(4) 0.1227(3) 0.0411(18) Uani 1 1 d .
H17A H 0.1334 -0.2691 0.1535 0.049 Uiso 1 1 calc R
C18A C 0.1033(5) -0.3201(4) 0.0541(4) 0.053(2) Uani 1 1 d .
H18A H 0.1736 -0.3203 0.0389 0.064 Uiso 1 1 calc R
C19A C 0.0251(5) -0.3482(4) 0.0085(3) 0.0406(18) Uani 1 1 d .
H19A H 0.0415 -0.3687 -0.0386 0.049 Uiso 1 1 calc R
C20A C -0.0783(4) -0.3475(3) 0.0296(3) 0.0285(15) Uani 1 1 d .
C21A C -0.0387(5) -0.2662(4) 0.2252(3) 0.055(2) Uani 1 1 d .
H21A H -0.0970 -0.2964 0.2443 0.082 Uiso 1 1 calc R
H21B H -0.0552 -0.2100 0.2271 0.082 Uiso 1 1 calc R
H21C H 0.0243 -0.2741 0.2545 0.082 Uiso 1 1 calc R
C22A C -0.1643(5) -0.3683(4) -0.0249(3) 0.0395(17) Uani 1 1 d .
H22A H -0.1352 -0.3732 -0.0735 0.059 Uiso 1 1 calc R
H22B H -0.2163 -0.3266 -0.0233 0.059 Uiso 1 1 calc R
H22C H -0.1975 -0.4185 -0.0134 0.059 Uiso 1 1 calc R
C23A C -0.4887(4) -0.2302(3) 0.2328(3) 0.0230(14) Uani 1 1 d .
C24A C -0.5350(4) -0.2556(3) 0.3033(3) 0.0266(14) Uani 1 1 d .
C25A C -0.5028(5) -0.2031(3) 0.3710(3) 0.0407(18) Uani 1 1 d .
H25A H -0.5339 -0.2247 0.4139 0.061 Uiso 1 1 calc R
H25B H -0.5275 -0.1493 0.3654 0.061 Uiso 1 1 calc R
H25C H -0.4267 -0.2019 0.3766 0.061 Uiso 1 1 calc R
C26A C -0.6534(5) -0.2570(4) 0.2979(3) 0.0482(18) Uani 1 1 d .
H26A H -0.6767 -0.2959 0.2597 0.072 Uiso 1 1 calc R
H26B H -0.6777 -0.2046 0.2864 0.072 Uiso 1 1 calc R
H26C H -0.6821 -0.2716 0.3442 0.072 Uiso 1 1 calc R
C27A C -0.4940(6) -0.3380(3) 0.3156(3) 0.0443(19) Uani 1 1 d .
H27A H -0.5147 -0.3740 0.2745 0.067 Uiso 1 1 calc R
H27B H -0.5233 -0.3575 0.3601 0.067 Uiso 1 1 calc R
H27C H -0.4178 -0.3355 0.3202 0.067 Uiso 1 1 calc R
C28A C -0.2696(4) -0.3833(3) 0.1290(3) 0.0209(14) Uani 1 1 d .
C29A C -0.2344(4) -0.4653(3) 0.1536(3) 0.0272(15) Uani 1 1 d .
C30A C -0.3082(5) -0.4954(3) 0.2107(3) 0.0390(17) Uani 1 1 d .
H30A H -0.3080 -0.4576 0.2526 0.059 Uiso 1 1 calc R
H30B H -0.2848 -0.5467 0.2261 0.059 Uiso 1 1 calc R
H30C H -0.3790 -0.5011 0.1900 0.059 Uiso 1 1 calc R
C31A C -0.2315(5) -0.5237(3) 0.0875(3) 0.0404(17) Uani 1 1 d .
H31A H -0.2239 -0.5774 0.1038 0.061 Uiso 1 1 calc R
H31B H -0.1724 -0.5103 0.0575 0.061 Uiso 1 1 calc R
H31C H -0.2965 -0.5206 0.0592 0.061 Uiso 1 1 calc R
C32A C -0.1251(5) -0.4615(3) 0.1914(3) 0.0391(18) Uani 1 1 d .
H32A H -0.1238 -0.4202 0.2305 0.059 Uiso 1 1 calc R
H32B H -0.0720 -0.4493 0.1560 0.059 Uiso 1 1 calc R
H32C H -0.1105 -0.5126 0.2115 0.059 Uiso 1 1 calc R
C33A C -0.4002(4) -0.1790(3) 0.0135(3) 0.0317(15) Uani 1 1 d .
H33A H -0.3906 -0.1210 0.0202 0.038 Uiso 1 1 calc R
H33C H -0.3484 -0.1967 -0.0226 0.038 Uiso 1 1 calc R
C34A C -0.5482(6) -0.3004(3) -0.0644(3) 0.068(3) Uani 1 1 d .
H34A H -0.5536 -0.3333 -0.0226 0.102 Uiso 1 1 calc R
H34B H -0.4888 -0.3171 -0.0936 0.102 Uiso 1 1 calc R
H34C H -0.6124 -0.3062 -0.0939 0.102 Uiso 1 1 calc R
C35A C -0.6372(5) -0.1662(4) 0.0295(3) 0.0460(19) Uani 1 1 d .
H35A H -0.6335 -0.1973 0.0727 0.069 Uiso 1 1 calc R
H35B H -0.7043 -0.1765 0.0044 0.069 Uiso 1 1 calc R
H35C H -0.6303 -0.1098 0.0439 0.069 Uiso 1 1 calc R
C36A C -0.5432(5) -0.1322(3) -0.1122(3) 0.0386(17) Uani 1 1 d .
H36A H -0.5284 -0.0768 -0.0971 0.058 Uiso 1 1 calc R
H36B H -0.6146 -0.1376 -0.1318 0.058 Uiso 1 1 calc R
H36C H -0.4941 -0.1493 -0.1495 0.058 Uiso 1 1 calc R
C37A C -0.1349(5) -0.1317(3) 0.0704(3) 0.0333(16) Uani 1 1 d .
H37A H -0.1595 -0.1641 0.0271 0.040 Uiso 1 1 calc R
H37B H -0.0708 -0.1552 0.0898 0.040 Uiso 1 1 calc R
C38A C -0.1132(5) -0.0462(3) 0.0508(3) 0.0318(16) Uani 1 1 d .
H38A H -0.0551 -0.0219 0.0806 0.038 Uiso 1 1 calc R
H38B H -0.0966 -0.0433 -0.0010 0.038 Uiso 1 1 calc R
C39A C -0.2162(5) -0.0063(3) 0.0680(3) 0.0321(16) Uani 1 1 d .
H39A H -0.2685 -0.0165 0.0284 0.038 Uiso 1 1 calc R
H39B H -0.2064 0.0514 0.0773 0.038 Uiso 1 1 calc R
C40A C -0.2475(5) -0.0469(3) 0.1365(3) 0.0277(15) Uani 1 1 d .
H40A H -0.2116 -0.0214 0.1797 0.033 Uiso 1 1 calc R
H40B H -0.3237 -0.0443 0.1433 0.033 Uiso 1 1 calc R
Lu1B Lu 0.147500(19) 0.233225(13) 0.387476(12) 0.02005(7) Uani 1 1 d .
Si1B Si -0.05794(13) 0.20474(9) 0.52314(8) 0.0260(4) Uani 1 1 d .
N1B N 0.0018(3) 0.2719(2) 0.3282(2) 0.0232(12) Uani 1 1 d .
N2B N 0.1299(4) 0.3686(2) 0.3974(2) 0.0222(12) Uani 1 1 d .
N3B N 0.2905(4) 0.3219(2) 0.3846(2) 0.0228(12) Uani 1 1 d .
N4B N 0.0775(3) 0.1688(2) 0.2807(2) 0.0169(10) Uani 1 1 d U
O1B O 0.2723(3) 0.13501(19) 0.40097(19) 0.0253(10) Uani 1 1 d .
C1B C -0.0411(4) 0.3463(3) 0.3457(3) 0.0216(14) Uani 1 1 d .
C2B C 0.0316(4) 0.4009(3) 0.3817(3) 0.0204(14) Uani 1 1 d .
C3B C -0.0030(4) 0.4727(3) 0.4104(3) 0.0254(15) Uani 1 1 d .
H3BA H 0.0458 0.5087 0.4339 0.031 Uiso 1 1 calc R
C4B C -0.1054(4) 0.4931(3) 0.4059(3) 0.0245(15) Uani 1 1 d .
H4BA H -0.1269 0.5428 0.4257 0.029 Uiso 1 1 calc R
C5B C -0.1770(5) 0.4413(3) 0.3726(3) 0.0263(15) Uani 1 1 d .
H5BA H -0.2482 0.4554 0.3698 0.032 Uiso 1 1 calc R
C6B C -0.1462(4) 0.3682(3) 0.3427(3) 0.0230(14) Uani 1 1 d .
H6BA H -0.1968 0.3330 0.3201 0.028 Uiso 1 1 calc R
C7B C 0.3969(4) 0.3299(3) 0.4040(3) 0.0255(15) Uani 1 1 d .
C8B C 0.4255(5) 0.3765(3) 0.4670(3) 0.0270(15) Uani 1 1 d .
C9B C 0.5335(5) 0.3818(3) 0.4859(3) 0.0324(15) Uani 1 1 d .
H9BA H 0.5556 0.4153 0.5263 0.039 Uiso 1 1 calc R
C10B C 0.6052(5) 0.3408(4) 0.4485(3) 0.0374(17) Uani 1 1 d .
H10B H 0.6765 0.3444 0.4634 0.045 Uiso 1 1 calc R
C11B C 0.5759(5) 0.2943(4) 0.3895(3) 0.0398(18) Uani 1 1 d .
H11B H 0.6274 0.2649 0.3643 0.048 Uiso 1 1 calc R
C12B C 0.4716(4) 0.2880(3) 0.3641(3) 0.0241(14) Uani 1 1 d .
C13B C 0.3463(5) 0.4166(3) 0.5133(3) 0.0329(15) Uani 1 1 d .
H13D H 0.3803 0.4400 0.5574 0.049 Uiso 1 1 calc R
H13E H 0.2930 0.3779 0.5263 0.049 Uiso 1 1 calc R
H13F H 0.3134 0.4583 0.4866 0.049 Uiso 1 1 calc R
C14B C 0.4435(5) 0.2392(3) 0.2975(3) 0.0393(17) Uani 1 1 d .
H14D H 0.4083 0.2720 0.2628 0.059 Uiso 1 1 calc R
H14E H 0.3967 0.1957 0.3097 0.059 Uiso 1 1 calc R
H14F H 0.5068 0.2177 0.2760 0.059 Uiso 1 1 calc R
C15B C 0.1026(5) 0.1018(3) 0.2351(3) 0.0258(15) Uani 1 1 d .
C16B C 0.0570(4) 0.0277(3) 0.2467(3) 0.0238(14) Uani 1 1 d .
C17B C 0.0924(5) -0.0382(3) 0.2048(3) 0.0419(18) Uani 1 1 d .
H17B H 0.0630 -0.0890 0.2120 0.050 Uiso 1 1 calc R
C18B C 0.1678(5) -0.0307(4) 0.1544(3) 0.047(2) Uani 1 1 d .
H18B H 0.1893 -0.0756 0.1261 0.056 Uiso 1 1 calc R
C19B C 0.2120(5) 0.0420(4) 0.1448(3) 0.0449(19) Uani 1 1 d .
H19B H 0.2644 0.0468 0.1096 0.054 Uiso 1 1 calc R
C20B C 0.1825(5) 0.1090(3) 0.1851(3) 0.0328(16) Uani 1 1 d .
C21B C -0.0254(5) 0.0195(3) 0.3017(3) 0.0372(16) Uani 1 1 d .
H21D H -0.0388 -0.0367 0.3089 0.056 Uiso 1 1 calc R
H21E H -0.0896 0.0436 0.2847 0.056 Uiso 1 1 calc R
H21F H -0.0020 0.0461 0.3476 0.056 Uiso 1 1 calc R
C22B C 0.2309(5) 0.1889(4) 0.1727(3) 0.0451(18) Uani 1 1 d .
H22D H 0.2987 0.1819 0.1499 0.068 Uiso 1 1 calc R
H22E H 0.2405 0.2188 0.2192 0.068 Uiso 1 1 calc R
H22F H 0.1849 0.2178 0.1409 0.068 Uiso 1 1 calc R
C23B C 0.2246(5) 0.3810(3) 0.3718(3) 0.0255(15) Uani 1 1 d .
C24B C 0.2519(4) 0.4480(3) 0.3188(3) 0.0262(15) Uani 1 1 d .
C25B C 0.1875(5) 0.4274(3) 0.2492(3) 0.0404(17) Uani 1 1 d .
H25D H 0.1986 0.4686 0.2147 0.061 Uiso 1 1 calc R
H25E H 0.1134 0.4241 0.2608 0.061 Uiso 1 1 calc R
H25F H 0.2095 0.3765 0.2278 0.061 Uiso 1 1 calc R
C26B C 0.2242(5) 0.5301(3) 0.3489(3) 0.0411(17) Uani 1 1 d .
H26D H 0.2489 0.5372 0.3993 0.062 Uiso 1 1 calc R
H26E H 0.1484 0.5360 0.3466 0.062 Uiso 1 1 calc R
H26F H 0.2575 0.5700 0.3200 0.062 Uiso 1 1 calc R
C27B C 0.3673(5) 0.4502(3) 0.2994(3) 0.0336(16) Uani 1 1 d .
H27D H 0.4095 0.4653 0.3427 0.050 Uiso 1 1 calc R
H27E H 0.3786 0.4889 0.2626 0.050 Uiso 1 1 calc R
H27F H 0.3876 0.3979 0.2803 0.050 Uiso 1 1 calc R
C28B C 0.0026(4) 0.2204(3) 0.2714(3) 0.0241(14) Uani 1 1 d U
C29B C -0.0752(4) 0.2217(3) 0.2060(3) 0.0198(13) Uani 1 1 d .
C30B C -0.0485(4) 0.1684(3) 0.1398(3) 0.0321(14) Uani 1 1 d U
H30D H -0.1047 0.1699 0.1034 0.048 Uiso 1 1 calc R
H30E H -0.0404 0.1140 0.1544 0.048 Uiso 1 1 calc R
H30F H 0.0168 0.1872 0.1194 0.048 Uiso 1 1 calc R
C31B C -0.1846(4) 0.1950(3) 0.2309(3) 0.0356(16) Uani 1 1 d .
H31D H -0.2377 0.2106 0.1959 0.053 Uiso 1 1 calc R
H31E H -0.1984 0.2202 0.2786 0.053 Uiso 1 1 calc R
H31F H -0.1868 0.1375 0.2341 0.053 Uiso 1 1 calc R
C32B C -0.0795(5) 0.3048(3) 0.1803(3) 0.0290(15) Uani 1 1 d .
H32D H -0.1292 0.3063 0.1395 0.043 Uiso 1 1 calc R
H32E H -0.0102 0.3214 0.1648 0.043 Uiso 1 1 calc R
H32F H -0.1020 0.3407 0.2200 0.043 Uiso 1 1 calc R
C33B C 0.0759(4) 0.1889(3) 0.4940(3) 0.0273(14) Uani 1 1 d .
H33B H 0.0855 0.1310 0.4922 0.033 Uiso 1 1 calc R
H33D H 0.1216 0.2110 0.5340 0.033 Uiso 1 1 calc R
C34B C -0.0957(5) 0.1481(3) 0.6042(3) 0.0372(17) Uani 1 1 d .
H34D H -0.0874 0.0914 0.5932 0.056 Uiso 1 1 calc R
H34E H -0.1685 0.1584 0.6158 0.056 Uiso 1 1 calc R
H34F H -0.0506 0.1650 0.6457 0.056 Uiso 1 1 calc R
C35B C -0.0778(5) 0.3120(3) 0.5492(3) 0.0326(16) Uani 1 1 d .
H35D H -0.0766 0.3427 0.5058 0.049 Uiso 1 1 calc R
H35E H -0.0218 0.3311 0.5828 0.049 Uiso 1 1 calc R
H35F H -0.1452 0.3181 0.5727 0.049 Uiso 1 1 calc R
C36B C -0.1571(5) 0.1729(3) 0.4514(3) 0.0314(15) Uani 1 1 d .
H36D H -0.1469 0.1174 0.4364 0.047 Uiso 1 1 calc R
H36E H -0.1491 0.2056 0.4096 0.047 Uiso 1 1 calc R
H36F H -0.2273 0.1792 0.4706 0.047 Uiso 1 1 calc R
C37B C 0.2657(5) 0.0525(3) 0.3779(3) 0.0388(18) Uani 1 1 d .
H37C H 0.2961 0.0438 0.3294 0.047 Uiso 1 1 calc R
H37D H 0.1922 0.0337 0.3757 0.047 Uiso 1 1 calc R
C38B C 0.3268(6) 0.0093(3) 0.4336(3) 0.048(2) Uani 1 1 d .
H38C H 0.2796 -0.0136 0.4691 0.058 Uiso 1 1 calc R
H38D H 0.3672 -0.0337 0.4101 0.058 Uiso 1 1 calc R
C39B C 0.3977(5) 0.0702(3) 0.4698(3) 0.0372(17) Uani 1 1 d .
H39C H 0.4147 0.0569 0.5201 0.045 Uiso 1 1 calc R
H39D H 0.4632 0.0755 0.4429 0.045 Uiso 1 1 calc R
C40B C 0.3374(5) 0.1428(3) 0.4685(3) 0.0378(16) Uani 1 1 d .
H40C H 0.3844 0.1897 0.4680 0.045 Uiso 1 1 calc R
H40D H 0.2928 0.1481 0.5115 0.045 Uiso 1 1 calc R

loop_
_atom_site_aniso_label
_atom_site_aniso_U_11
_atom_site_aniso_U_22
_atom_site_aniso_U_33
_atom_site_aniso_U_23
_atom_site_aniso_U_13
_atom_site_aniso_U_12
Lu1A 0.02010(12) 0.01558(12) 0.02156(12) 0.00394(9) 0.00041(11) -0.00002(11)
Si1A 0.0344(10) 0.0221(8) 0.0291(9) 0.0040(7) -0.0079(7) -0.0002(7)
N1A 0.025(3) 0.017(2) 0.026(2) 0.0047(19) 0.001(2) -0.002(2)
N2A 0.026(3) 0.009(2) 0.021(2) 0.0059(18) -0.0069(19) 0.0011(19)
N3A 0.017(2) 0.014(2) 0.029(2) -0.0014(19) 0.003(2) -0.0094(19)
N4A 0.026(2) 0.0119(19) 0.030(2) 0.0099(18) 0.0059(19) 0.0119(18)
O1A 0.019(2) 0.0208(19) 0.033(2) 0.0018(17) 0.0064(17) -0.0052(17)
C1A 0.026(3) 0.015(3) 0.019(3) 0.009(2) 0.003(2) 0.002(2)
C2A 0.021(3) 0.024(3) 0.022(3) 0.015(2) -0.001(2) -0.006(2)
C3A 0.026(3) 0.030(3) 0.018(3) 0.004(2) 0.007(3) -0.007(3)
C4A 0.025(3) 0.035(3) 0.032(3) 0.016(3) -0.010(3) -0.011(3)
C5A 0.038(4) 0.019(3) 0.037(3) 0.002(3) -0.006(3) -0.009(3)
C6A 0.028(3) 0.027(3) 0.032(3) 0.000(3) -0.003(3) 0.002(3)
C7A 0.019(3) 0.024(3) 0.021(3) 0.006(2) 0.010(2) -0.006(2)
C8A 0.032(3) 0.025(3) 0.027(3) -0.004(3) 0.004(3) -0.004(3)
C9A 0.042(4) 0.024(3) 0.041(4) 0.004(3) 0.005(3) 0.006(3)
C10A 0.047(4) 0.028(3) 0.033(3) -0.006(3) 0.008(3) -0.008(3)
C11A 0.025(3) 0.044(4) 0.028(3) -0.005(3) 0.002(3) -0.013(3)
C12A 0.029(3) 0.023(3) 0.028(3) 0.003(3) 0.012(3) 0.004(3)
C13A 0.047(4) 0.021(3) 0.050(4) 0.003(3) -0.006(3) 0.009(3)
C14A 0.034(4) 0.052(4) 0.029(3) 0.000(3) -0.005(3) 0.002(3)
C15A 0.023(3) 0.017(3) 0.038(3) 0.001(3) -0.007(3) 0.001(3)
C16A 0.028(3) 0.025(3) 0.048(4) -0.007(3) -0.002(3) -0.001(3)
C17A 0.023(3) 0.049(4) 0.050(4) 0.002(3) -0.003(3) -0.009(3)
C18A 0.031(4) 0.065(5) 0.065(5) 0.026(4) 0.015(4) -0.002(4)
C19A 0.023(3) 0.066(4) 0.034(3) 0.016(3) 0.010(3) 0.006(3)
C20A 0.025(3) 0.031(3) 0.030(3) 0.012(3) 0.000(3) 0.004(3)
C21A 0.026(4) 0.068(4) 0.067(4) -0.038(4) -0.006(3) 0.014(3)
C22A 0.030(4) 0.060(4) 0.029(3) 0.010(3) 0.001(3) 0.004(3)
C23A 0.035(3) 0.012(3) 0.023(3) 0.004(2) 0.006(3) -0.001(2)
C24A 0.022(3) 0.029(3) 0.029(3) 0.004(3) 0.004(2) -0.004(3)
C25A 0.073(5) 0.028(3) 0.022(3) 0.003(3) 0.015(3) -0.012(3)
C26A 0.043(4) 0.063(4) 0.038(4) -0.004(3) 0.016(3) -0.013(4)
C27A 0.094(6) 0.022(3) 0.018(3) 0.012(2) -0.007(3) 0.002(3)
C28A 0.016(3) 0.027(3) 0.020(3) -0.002(2) -0.001(2) 0.004(2)
C29A 0.026(3) 0.026(3) 0.031(3) 0.014(3) -0.006(3) 0.004(3)
C30A 0.042(4) 0.035(3) 0.042(4) 0.021(3) -0.006(3) 0.004(3)
C31A 0.050(4) 0.020(3) 0.052(4) 0.003(3) 0.011(3) 0.008(3)
C32A 0.034(4) 0.034(3) 0.050(4) 0.015(3) -0.015(3) 0.007(3)
C33A 0.026(3) 0.035(3) 0.034(3) 0.000(3) 0.003(3) -0.006(3)
C34A 0.111(7) 0.040(4) 0.051(4) -0.002(4) -0.020(5) -0.022(4)
C35A 0.030(4) 0.062(4) 0.048(4) 0.026(3) -0.017(3) 0.011(3)
C36A 0.047(4) 0.036(3) 0.033(3) 0.008(3) -0.019(3) 0.006(3)
C37A 0.029(3) 0.032(3) 0.039(3) 0.004(3) 0.010(3) -0.003(3)
C38A 0.035(4) 0.033(3) 0.028(3) 0.008(3) -0.002(3) -0.007(3)
C39A 0.041(4) 0.023(3) 0.032(3) 0.008(3) -0.008(3) 0.000(3)
C40A 0.027(3) 0.015(3) 0.041(3) 0.009(3) 0.003(3) -0.001(3)
Lu1B 0.02126(13) 0.01450(12) 0.02461(13) 0.00483(10) -0.00302(11) -0.00088(11)
Si1B 0.0344(10) 0.0195(8) 0.0241(8) 0.0034(7) 0.0021(7) -0.0025(7)
N1B 0.025(3) 0.020(2) 0.024(2) -0.009(2) 0.004(2) -0.005(2)
N2B 0.025(3) 0.014(2) 0.028(2) -0.001(2) -0.001(2) 0.003(2)
N3B 0.023(3) 0.013(2) 0.033(3) 0.005(2) -0.008(2) 0.000(2)
N4B 0.007(2) 0.011(2) 0.033(2) 0.0052(19) 0.0098(19) 0.0007(16)
O1B 0.023(2) 0.0154(19) 0.037(2) 0.0066(17) -0.0126(18) 0.0002(17)
C1B 0.026(3) 0.024(3) 0.015(3) 0.002(2) 0.002(2) -0.002(3)
C2B 0.022(3) 0.018(3) 0.021(3) -0.002(2) 0.000(2) 0.000(2)
C3B 0.027(3) 0.020(3) 0.030(3) 0.008(3) -0.004(3) -0.005(3)
C4B 0.030(3) 0.020(3) 0.024(3) 0.005(2) 0.001(3) 0.011(3)
C5B 0.033(4) 0.028(3) 0.019(3) 0.009(2) -0.003(3) 0.009(3)
C6B 0.026(3) 0.022(3) 0.021(3) 0.008(2) -0.002(3) 0.003(3)
C7B 0.024(3) 0.018(3) 0.035(3) 0.003(3) -0.002(3) -0.004(3)
C8B 0.034(4) 0.020(3) 0.028(3) 0.010(2) -0.009(3) -0.001(3)
C9B 0.027(3) 0.039(3) 0.032(3) 0.018(3) -0.009(3) -0.013(3)
C10B 0.015(3) 0.049(4) 0.051(4) 0.028(3) -0.002(3) -0.006(3)
C11B 0.033(4) 0.037(4) 0.051(4) 0.012(3) 0.012(3) 0.010(3)
C12B 0.023(3) 0.024(3) 0.026(3) 0.011(2) -0.002(2) 0.001(3)
C13B 0.032(3) 0.030(3) 0.036(3) -0.004(3) 0.001(3) -0.004(3)
C14B 0.035(4) 0.025(3) 0.059(4) 0.001(3) 0.019(3) 0.010(3)
C15B 0.029(3) 0.023(3) 0.025(3) 0.000(3) 0.004(3) -0.008(3)
C16B 0.025(3) 0.019(3) 0.027(3) 0.007(2) -0.004(2) -0.001(2)
C17B 0.049(4) 0.023(3) 0.052(4) -0.013(3) -0.024(3) 0.011(3)
C18B 0.043(4) 0.053(4) 0.042(4) -0.023(3) -0.017(3) 0.031(3)
C19B 0.035(4) 0.074(5) 0.026(3) 0.002(3) -0.007(3) 0.023(4)
C20B 0.029(4) 0.042(4) 0.028(3) 0.004(3) -0.003(3) 0.011(3)
C21B 0.032(4) 0.023(3) 0.058(4) 0.015(3) -0.003(3) -0.003(3)
C22B 0.028(4) 0.075(5) 0.035(3) 0.029(3) -0.003(3) -0.012(3)
C23B 0.039(4) 0.011(3) 0.025(3) -0.006(2) -0.004(3) 0.002(3)
C24B 0.027(3) 0.021(3) 0.032(3) 0.010(3) 0.004(3) -0.004(3)
C25B 0.046(4) 0.045(4) 0.031(3) 0.026(3) -0.008(3) -0.016(3)
C26B 0.039(4) 0.024(3) 0.062(4) 0.010(3) 0.010(3) 0.000(3)
C27B 0.037(4) 0.026(3) 0.040(3) 0.021(3) 0.009(3) -0.001(3)
C28B 0.026(3) 0.014(3) 0.032(3) 0.009(2) -0.005(3) -0.003(2)
C29B 0.020(3) 0.016(3) 0.024(3) 0.008(2) -0.012(2) 0.001(2)
C30B 0.039(3) 0.028(3) 0.029(3) 0.007(2) -0.015(2) 0.013(2)
C31B 0.033(4) 0.028(3) 0.045(4) 0.005(3) -0.016(3) -0.002(3)
C32B 0.038(4) 0.025(3) 0.025(3) 0.009(2) -0.006(3) 0.005(3)
C33B 0.034(3) 0.024(3) 0.024(3) 0.014(2) -0.001(3) 0.004(3)
C34B 0.046(4) 0.029(3) 0.037(3) 0.007(3) 0.003(3) -0.012(3)
C35B 0.047(4) 0.022(3) 0.028(3) 0.004(3) -0.004(3) 0.001(3)
C36B 0.034(4) 0.026(3) 0.034(3) 0.006(3) 0.000(3) 0.001(3)
C37B 0.044(4) 0.026(3) 0.045(4) -0.012(3) -0.011(3) 0.006(3)
C38B 0.086(6) 0.021(3) 0.037(4) 0.000(3) -0.013(4) 0.016(4)
C39B 0.041(4) 0.041(4) 0.031(3) 0.009(3) -0.003(3) 0.017(3)
C40B 0.036(4) 0.025(3) 0.052(4) 0.001(3) -0.020(3) 0.005(3)

loop_
_atom_type_symbol
_atom_type_description
_atom_type_scat_dispersion_real
_atom_type_scat_dispersion_imag
_atom_type_scat_source
C C 0.0033 0.0016 'International Tables Vol C Tables 4.2.6.8 and 6.1.1.4'
H H 0.0000 0.0000 'International Tables Vol C Tables 4.2.6.8 and 6.1.1.4'
N N 0.0061 0.0033 'International Tables Vol C Tables 4.2.6.8 and 6.1.1.4'
O O 0.0106 0.0060 'International Tables Vol C Tables 4.2.6.8 and 6.1.1.4'
Si Si 0.0817 0.0704 'International Tables Vol C Tables 4.2.6.8 and 6.1.1.4'
Lu Lu -0.4720 5.8584 'International Tables Vol C Tables 4.2.6.8 and 6.1.1.4'

loop_
_geom_angle_atom_site_label_1
_geom_angle_atom_site_label_2
_geom_angle_atom_site_label_3
_geom_angle
N1A Lu1A N3A 111.76(14)
N1A Lu1A N2A 67.92(14)
N3A Lu1A N2A 57.22(13)
N1A Lu1A C33A 109.41(16)
N3A Lu1A C33A 117.00(17)
N2A Lu1A C33A 100.28(17)
N1A Lu1A N4A 57.10(15)
N3A Lu1A N4A 122.50(15)
N2A Lu1A N4A 119.37(14)
C33A Lu1A N4A 119.55(17)
N1A Lu1A O1A 143.08(14)
N3A Lu1A O1A 88.87(13)
N2A Lu1A O1A 144.55(12)
C33A Lu1A O1A 85.37(16)
N4A Lu1A O1A 86.05(13)
N1A Lu1A C23A 85.32(14)
N3A Lu1A C23A 30.02(13)
N2A Lu1A C23A 28.41(13)
C33A Lu1A C23A 116.72(18)
N4A Lu1A C23A 119.60(15)
O1A Lu1A C23A 118.88(13)
N1A Lu1A C28A 28.38(15)
N3A Lu1A C28A 117.34(15)
N2A Lu1A C28A 91.79(14)
C33A Lu1A C28A 121.66(16)
N4A Lu1A C28A 29.18(15)
O1A Lu1A C28A 115.10(14)
C23A Lu1A C28A 100.35(15)
C33A Si1A C34A 110.8(3)
C33A Si1A C36A 111.8(3)
C34A Si1A C36A 108.3(3)
C33A Si1A C35A 111.2(2)
C34A Si1A C35A 108.9(3)
C36A Si1A C35A 105.8(3)
C28A N1A C1A 138.0(5)
C28A N1A Lu1A 97.7(3)
C1A N1A Lu1A 121.2(3)
C23A N2A C2A 131.8(4)
C23A N2A Lu1A 94.9(3)
C2A N2A Lu1A 118.0(3)
C23A N3A C7A 125.4(4)
C23A N3A Lu1A 94.5(3)
C7A N3A Lu1A 139.6(3)
C28A N4A C15A 123.5(4)
C28A N4A Lu1A 93.5(3)
C15A N4A Lu1A 139.7(3)
C40A O1A C37A 108.5(4)
C40A O1A Lu1A 118.5(3)
C37A O1A Lu1A 118.9(3)
C6A C1A N1A 126.9(5)
C6A C1A C2A 118.8(5)
N1A C1A C2A 113.3(4)
C3A C2A N2A 125.0(5)
C3A C2A C1A 119.0(4)
N2A C2A C1A 114.7(4)
C4A C3A C2A 120.1(5)
C5A C4A C3A 120.9(5)
C4A C5A C6A 119.9(5)
C5A C6A C1A 121.0(5)
C8A C7A C12A 120.4(5)
C8A C7A N3A 121.2(5)
C12A C7A N3A 117.9(5)
C7A C8A C9A 119.5(5)
C7A C8A C13A 120.1(4)
C9A C8A C13A 120.4(5)
C10A C9A C8A 120.5(6)
C11A C10A C9A 120.1(5)
C10A C11A C12A 121.0(5)
C11A C12A C7A 118.4(5)
C11A C12A C14A 120.0(5)
C7A C12A C14A 121.6(5)
C16A C15A C20A 120.3(5)
C16A C15A N4A 120.1(5)
C20A C15A N4A 118.9(5)
C17A C16A C15A 118.8(5)
C17A C16A C21A 118.4(5)
C15A C16A C21A 122.8(5)
C16A C17A C18A 122.0(6)
C19A C18A C17A 119.2(6)
C18A C19A C20A 121.2(6)
C19A C20A C15A 118.2(5)
C19A C20A C22A 120.0(5)
C15A C20A C22A 121.7(5)
N2A C23A N3A 109.0(4)
N2A C23A C24A 124.7(5)
N3A C23A C24A 125.5(4)
N2A C23A Lu1A 56.7(3)
N3A C23A Lu1A 55.5(2)
C24A C23A Lu1A 155.9(4)
C26A C24A C23A 110.4(5)
C26A C24A C27A 110.8(5)
C23A C24A C27A 106.6(4)
C26A C24A C25A 107.5(4)
C23A C24A C25A 114.9(4)
C27A C24A C25A 106.6(4)
N1A C28A N4A 110.1(5)
N1A C28A C29A 124.5(5)
N4A C28A C29A 125.1(5)
N1A C28A Lu1A 54.0(3)
N4A C28A Lu1A 57.3(3)
C29A C28A Lu1A 165.0(3)
C30A C29A C31A 110.9(5)
C30A C29A C32A 104.8(4)
C31A C29A C32A 108.8(5)
C30A C29A C28A 110.3(4)
C31A C29A C28A 109.3(4)
C32A C29A C28A 112.6(4)
Si1A C33A Lu1A 127.1(3)
O1A C37A C38A 106.5(4)
C39A C38A C37A 102.5(5)
C38A C39A C40A 101.3(5)
O1A C40A C39A 105.3(4)
N1B Lu1B N2B 68.38(14)
N1B Lu1B C33B 100.93(17)
N2B Lu1B C33B 104.24(17)
N1B Lu1B O1B 147.29(12)
N2B Lu1B O1B 141.23(14)
C33B Lu1B O1B 85.96(16)
N1B Lu1B N3B 114.69(15)
N2B Lu1B N3B 57.28(15)
C33B Lu1B N3B 124.12(17)
O1B Lu1B N3B 85.80(14)
N1B Lu1B N4B 55.79(13)
N2B Lu1B N4B 116.07(14)
C33B Lu1B N4B 113.94(16)
O1B Lu1B N4B 92.06(12)
N3B Lu1B N4B 121.53(14)
N1B Lu1B C23B 86.78(16)
N2B Lu1B C23B 29.41(16)
C33B Lu1B C23B 124.71(17)
O1B Lu1B C23B 115.64(16)
N3B Lu1B C23B 29.92(16)
N4B Lu1B C23B 115.19(15)
N1B Lu1B C28B 27.88(14)
N2B Lu1B C28B 91.26(15)
C33B Lu1B C28B 111.53(18)
O1B Lu1B C28B 120.06(13)
N3B Lu1B C28B 120.22(16)
N4B Lu1B C28B 28.03(13)
C23B Lu1B C28B 100.38(16)
C33B Si1B C36B 112.6(2)
C33B Si1B C35B 110.5(3)
C36B Si1B C35B 108.4(3)
C33B Si1B C34B 114.2(3)
C36B Si1B C34B 104.5(3)
C35B Si1B C34B 106.2(2)
C28B N1B C1B 137.6(5)
C28B N1B Lu1B 99.1(3)
C1B N1B Lu1B 120.1(3)
C23B N2B C2B 132.7(5)
C23B N2B Lu1B 92.2(3)
C2B N2B Lu1B 118.9(3)
C23B N3B C7B 126.5(5)
C23B N3B Lu1B 89.7(3)
C7B N3B Lu1B 142.0(4)
C28B N4B C15B 128.3(4)
C28B N4B Lu1B 95.2(3)
C15B N4B Lu1B 136.4(3)
C37B O1B C40B 108.0(4)
C37B O1B Lu1B 128.8(3)
C40B O1B Lu1B 115.7(3)
C6B C1B N1B 128.4(5)
C6B C1B C2B 117.4(4)
N1B C1B C2B 113.3(5)
C3B C2B N2B 124.8(4)
C3B C2B C1B 119.6(5)
N2B C2B C1B 114.3(4)
C4B C3B C2B 121.9(5)
C3B C4B C5B 119.7(5)
C4B C5B C6B 120.7(5)
C5B C6B C1B 120.7(5)
C12B C7B N3B 120.3(5)
C12B C7B C8B 121.1(5)
N3B C7B C8B 118.5(5)
C7B C8B C9B 117.0(5)
C7B C8B C13B 121.9(5)
C9B C8B C13B 121.1(5)
C10B C9B C8B 122.0(5)
C9B C10B C11B 120.1(6)
C10B C11B C12B 122.3(6)
C7B C12B C11B 117.4(5)
C7B C12B C14B 121.9(5)
C11B C12B C14B 120.7(5)
C20B C15B C16B 120.6(5)
C20B C15B N4B 118.9(5)
C16B C15B N4B 120.0(5)
C15B C16B C17B 117.6(5)
C15B C16B C21B 120.7(5)
C17B C16B C21B 121.7(5)
C18B C17B C16B 121.7(6)
C17B C18B C19B 119.5(6)
C18B C19B C20B 121.9(6)
C19B C20B C15B 118.6(6)
C19B C20B C22B 121.0(6)
C15B C20B C22B 120.3(5)
N2B C23B N3B 113.0(5)
N2B C23B C24B 123.7(5)
N3B C23B C24B 122.2(5)
N2B C23B Lu1B 58.4(3)
N3B C23B Lu1B 60.4(3)
C24B C23B Lu1B 147.5(3)
C26B C24B C27B 107.6(5)
C26B C24B C25B 109.6(5)
C27B C24B C25B 108.2(4)
C26B C24B C23B 113.0(4)
C27B C24B C23B 112.8(5)
C25B C24B C23B 105.5(4)
N4B C28B N1B 109.5(5)
N4B C28B C29B 126.6(4)
N1B C28B C29B 123.8(5)
N4B C28B Lu1B 56.8(3)
N1B C28B Lu1B 53.0(3)
C29B C28B Lu1B 174.5(3)
C32B C29B C30B 106.3(4)
C32B C29B C31B 109.8(4)
C30B C29B C31B 107.2(4)
C32B C29B C28B 109.0(4)
C30B C29B C28B 115.7(4)
C31B C29B C28B 108.7(4)
Si1B C33B Lu1B 125.5(3)
O1B C37B C38B 106.1(4)
C39B C38B C37B 105.1(5)
C40B C39B C38B 103.6(5)
C39B C40B O1B 105.7(4)

loop_
_geom_bond_atom_site_label_1
_geom_bond_atom_site_label_2
_geom_bond_distance
Lu1A N1A 2.285(4)
Lu1A N3A 2.290(4)
Lu1A N2A 2.325(4)
Lu1A C33A 2.342(6)
Lu1A N4A 2.362(4)
Lu1A O1A 2.365(3)
Lu1A C23A 2.771(5)
Lu1A C28A 2.800(5)
Si1A C33A 1.849(6)
Si1A C34A 1.868(6)
Si1A C36A 1.868(6)
Si1A C35A 1.874(6)
N1A C28A 1.343(7)
N1A C1A 1.405(7)
N2A C23A 1.323(6)
N2A C2A 1.418(6)
N3A C23A 1.391(6)
N3A C7A 1.431(6)
N4A C28A 1.368(7)
N4A C15A 1.424(7)
O1A C40A 1.458(6)
O1A C37A 1.463(6)
C1A C6A 1.392(7)
C1A C2A 1.426(7)
C2A C3A 1.399(7)
C3A C4A 1.388(7)
C4A C5A 1.373(8)
C5A C6A 1.383(8)
C7A C8A 1.368(7)
C7A C12A 1.414(7)
C8A C9A 1.397(7)
C8A C13A 1.507(8)
C9A C10A 1.381(8)
C10A C11A 1.358(8)
C11A C12A 1.400(7)
C12A C14A 1.468(8)
C15A C16A 1.381(7)
C15A C20A 1.412(7)
C16A C17A 1.372(8)
C16A C21A 1.506(7)
C17A C18A 1.379(8)
C18A C19A 1.362(8)
C19A C20A 1.391(8)
C20A C22A 1.505(7)
C23A C24A 1.523(7)
C24A C26A 1.520(8)
C24A C27A 1.529(7)
C24A C25A 1.543(7)
C28A C29A 1.556(7)
C29A C30A 1.533(8)
C29A C31A 1.534(7)
C29A C32A 1.554(8)
C37A C38A 1.533(7)
C38A C39A 1.528(8)
C39A C40A 1.529(7)
Lu1B N1B 2.274(5)
Lu1B N2B 2.308(4)
Lu1B C33B 2.342(5)
Lu1B O1B 2.351(4)
Lu1B N3B 2.353(5)
Lu1B N4B 2.362(4)
Lu1B C23B 2.707(5)
Lu1B C28B 2.810(5)
Si1B C33B 1.831(6)
Si1B C36B 1.873(5)
Si1B C35B 1.880(5)
Si1B C34B 1.888(6)
N1B C28B 1.331(6)
N1B C1B 1.410(6)
N2B C23B 1.330(7)
N2B C2B 1.415(7)
N3B C23B 1.350(7)
N3B C7B 1.408(7)
N4B C28B 1.326(7)
N4B C15B 1.425(6)
O1B C37B 1.441(6)
O1B C40B 1.488(6)
C1B C6B 1.406(8)
C1B C2B 1.432(7)
C2B C3B 1.387(7)
C3B C4B 1.366(8)
C4B C5B 1.373(7)
C5B C6B 1.398(7)
C7B C12B 1.402(7)
C7B C8B 1.413(7)
C8B C9B 1.422(8)
C8B C13B 1.494(7)
C9B C10B 1.345(8)
C10B C11B 1.356(8)
C11B C12B 1.409(8)
C12B C14B 1.484(7)
C15B C20B 1.402(8)
C15B C16B 1.404(7)
C16B C17B 1.414(7)
C16B C21B 1.490(8)
C17B C18B 1.366(9)
C18B C19B 1.369(9)
C19B C20B 1.388(8)
C20B C22B 1.509(8)
C23B C24B 1.577(8)
C24B C26B 1.524(7)
C24B C27B 1.532(8)
C24B C25B 1.538(7)
C28B C29B 1.555(7)
C29B C32B 1.512(7)
C29B C30B 1.532(6)
C29B C31B 1.552(7)
C37B C38B 1.510(8)
C38B C39B 1.486(8)
C39B C40B 1.467(7)
